data_4341573
loop_
_publ_author_name
'Arrowsmith, Merle'
'Maitland, Brant'
'Kociok-K\"ohn, Gabriele'
'Stasch, Andreas'
'Jones, Cameron'
'Hill, Michael S.'

_publ_section_title
;
 Mononuclear Three-Coordinate Magnesium Complexes of a Highly Sterically
 Encumbered \b-Diketiminate Ligand.
;
_journal_issue 19
_journal_name_full 'Inorganic chemistry'
_journal_page_first 10543
_journal_page_last 10552
_journal_paper_doi 10.1021/ic501638v
_journal_volume 53
_journal_year 2014
_chemical_formula_moiety 'C77 H69 Mg N2, C7 H8'
_chemical_formula_sum 'C84 H77 Mg N2'
_chemical_formula_weight 1138.78
_chemical_name_systematic
;
 ?
;
_space_group_crystal_system triclinic
_space_group_IT_number 2
_space_group_name_Hall '-P 1'
_space_group_name_H-M_alt 'P -1'
_symmetry_space_group_name_Hall '-P 1'
_symmetry_space_group_name_H-M 'P -1'
_atom_sites_solution_hydrogens mixed
_audit_creation_method SHELXL-2013
_cell_angle_alpha 97.035(3)
_cell_angle_beta 100.793(3)
_cell_angle_gamma 91.552(2)
_cell_formula_units_Z 2
_cell_length_a 13.1791(6)
_cell_length_b 13.2304(6)
_cell_length_c 19.0177(7)
_cell_measurement_reflns_used 24828
_cell_measurement_temperature 150(2)
_cell_measurement_theta_max 27.103
_cell_measurement_theta_min 2.910
_cell_volume 3228.6(2)
_computing_cell_refinement 'HKL Scalepack (Otwinowski & Minor, 1997)'
_computing_data_collection 'Collect (Nonius BV, 1997-2000)'
_computing_data_reduction
;
 DENZO-SCALEPACK Z. Otwinowski and W. Minor, " 
 Processing of X-ray Diffraction Data Collected in Oscillation Mode ", 
 Methods in Enzymology, Volume 276: Macromolecular Crystallography, 
 part A, p.307-326, 1997,C.W. Carter, Jr. & R. M. Sweet, Eds., Academic Press.
;
_computing_molecular_graphics 'ORTEP3 for Windows - Farrugia, L. J. J. Appl. Crystallogr. 1997, 30, 565'
_computing_publication_material
;
 'WinGX publication routines, Farrugia, 
 L. J., J. Appl. Crystallogr., 1999, 32, 837-838
;
_computing_structure_refinement
;
 SHELXL-2013 (Sheldrick, 2013)
 Sheldrick GM (2008) Acta Crystallogr A64:112--122 and 
 C. B. H\"ubschle, G. M. Sheldrick and B. Dittrich
 ShelXle: a Qt graphical user interface for SHELXL
 J. Appl. Cryst., 44, (2011) 1281-1284.
;
_computing_structure_solution
; 
 SIR97- Altomare A., Burla M.C., Camalli M., Cascarano G.L., Giacovazzo C. , 
 Guagliardi A., Moliterni A.G.G., Polidori G.,Spagna R. 
 (1999) J. Appl. Cryst. 32, 115-119
;
_diffrn_ambient_temperature 150(2)
_diffrn_measured_fraction_theta_full 0.990
_diffrn_measured_fraction_theta_max 0.948
_diffrn_measurement_device_type 'Nonius Kappa CCD'
_diffrn_measurement_method '171 1.9 degree images with \f scans'
_diffrn_radiation_monochromator graphite
_diffrn_radiation_source 'fine-focus sealed tube'
_diffrn_radiation_type MoK\a
_diffrn_radiation_wavelength 0.71073
_diffrn_reflns_av_R_equivalents 0.1063
_diffrn_reflns_av_unetI/netI 0.1155
_diffrn_reflns_Laue_measured_fraction_full 0.990
_diffrn_reflns_Laue_measured_fraction_max 0.948
_diffrn_reflns_limit_h_max 16
_diffrn_reflns_limit_h_min -16
_diffrn_reflns_limit_k_max 16
_diffrn_reflns_limit_k_min -16
_diffrn_reflns_limit_l_max 24
_diffrn_reflns_limit_l_min -23
_diffrn_reflns_number 37589
_diffrn_reflns_point_group_measured_fraction_full 0.990
_diffrn_reflns_point_group_measured_fraction_max 0.948
_diffrn_reflns_theta_full 25.242
_diffrn_reflns_theta_max 27.083
_diffrn_reflns_theta_min 3.615
_exptl_absorpt_coefficient_mu 0.075
_exptl_absorpt_correction_T_max 1.002
_exptl_absorpt_correction_T_min 0.844
_exptl_absorpt_correction_type multi-scan
_exptl_absorpt_process_details
;
multi-scan from symmetry-related measurements 
 Sortav (Blessing 1995)
;
_exptl_crystal_colour colourless
_exptl_crystal_density_diffrn 1.171
_exptl_crystal_description needle
_exptl_crystal_F_000 1214
_exptl_crystal_size_max 0.550
_exptl_crystal_size_mid 0.100
_exptl_crystal_size_min 0.030
_refine_diff_density_max 0.274
_refine_diff_density_min -0.288
_refine_diff_density_rms 0.055
_refine_ls_extinction_method none
_refine_ls_goodness_of_fit_ref 1.040
_refine_ls_hydrogen_treatment mixed
_refine_ls_matrix_type full
_refine_ls_number_parameters 816
_refine_ls_number_reflns 13469
_refine_ls_number_restraints 0
_refine_ls_restrained_S_all 1.040
_refine_ls_R_factor_all 0.1614
_refine_ls_R_factor_gt 0.0739
_refine_ls_shift/su_max 0.001
_refine_ls_shift/su_mean 0.000
_refine_ls_structure_factor_coef Fsqd
_refine_ls_weighting_details 'w=1/[\s^2^(Fo^2^)+(0.0595P)^2^+1.8349P] where P=(Fo^2^+2Fc^2^)/3'
_refine_ls_weighting_scheme calc
_refine_ls_wR_factor_gt 0.1480
_refine_ls_wR_factor_ref 0.1856
_reflns_Friedel_coverage 0.000
_reflns_number_gt 7075
_reflns_number_total 13469
_reflns_threshold_expression 'I > 2\s(I)'
_cod_data_source_file ic501638v_si_002.cif
_cod_data_source_block 7
_cod_database_code 4341573
_shelx_space_group_comment
;
The symmetry employed for this shelxl refinement is uniquely defined
by the following loop, which should always be used as a source of
symmetry information in preference to the above space-group names.
They are only intended as comments.
;
_shelx_estimated_absorpt_t_min 0.960
_shelx_estimated_absorpt_t_max 0.998
_shelxl_version_number 2013-4

loop_
_space_group_symop_operation_xyz
'x, y, z'
'-x, -y, -z'

loop_
_atom_site_label
_atom_site_type_symbol
_atom_site_fract_x
_atom_site_fract_y
_atom_site_fract_z
_atom_site_U_iso_or_equiv
_atom_site_adp_type
_atom_site_occupancy
_atom_site_site_symmetry_order
_atom_site_calc_flag
_atom_site_refinement_flags_posn
_atom_site_refinement_flags_adp
_atom_site_refinement_flags_occupancy
_atom_site_disorder_assembly
_atom_site_disorder_group
Mg1 Mg 0.74609(7) 0.23390(7) 0.23253(5) 0.0333(2) Uani 1 1 d . . . . .
N1 N 0.74274(17) 0.14283(17) 0.13861(12) 0.0300(5) Uani 1 1 d . . . . .
N2 N 0.59034(17) 0.22742(17) 0.22398(12) 0.0313(5) Uani 1 1 d . . . . .
C1 C 0.6572(2) 0.1191(2) 0.08915(15) 0.0320(6) Uani 1 1 d . . . . .
C2 C 0.6600(2) 0.0561(2) 0.01757(15) 0.0372(7) Uani 1 1 d . . . . .
H2A H 0.7179 0.0813 -0.0022 0.056 Uiso 1 1 calc R U . . .
H2B H 0.5950 0.0618 -0.0162 0.056 Uiso 1 1 calc R U . . .
H2C H 0.6688 -0.0154 0.0248 0.056 Uiso 1 1 calc R U . . .
C3 C 0.5578(2) 0.1466(2) 0.10017(15) 0.0320(6) Uani 1 1 d . . . . .
H3 H 0.5043 0.1323 0.0587 0.038 Uiso 1 1 calc R U . . .
C4 C 0.5257(2) 0.1915(2) 0.16239(15) 0.0310(6) Uani 1 1 d . . . . .
C5 C 0.4100(2) 0.1959(2) 0.15771(16) 0.0379(7) Uani 1 1 d . . . . .
H5A H 0.3861 0.1437 0.1840 0.057 Uiso 1 1 calc R U . . .
H5B H 0.3751 0.1836 0.1070 0.057 Uiso 1 1 calc R U . . .
H5C H 0.3940 0.2634 0.1791 0.057 Uiso 1 1 calc R U . . .
C6 C 0.8412(2) 0.1095(2) 0.12382(14) 0.0298(6) Uani 1 1 d . . . . .
C7 C 0.8970(2) 0.1687(2) 0.08635(15) 0.0328(6) Uani 1 1 d . . . . .
C8 C 0.8498(2) 0.2621(2) 0.05551(15) 0.0331(6) Uani 1 1 d . . . . .
H8 H 0.7790 0.2391 0.0280 0.040 Uiso 1 1 calc R U . . .
C9 C 0.8354(2) 0.3492(2) 0.11283(16) 0.0349(7) Uani 1 1 d . . . . .
C10 C 0.8931(3) 0.3619(2) 0.18214(17) 0.0442(8) Uani 1 1 d . . . . .
H10 H 0.9414 0.3129 0.1967 0.053 Uiso 1 1 calc R U . . .
C11 C 0.8806(3) 0.4469(3) 0.23133(18) 0.0513(9) Uani 1 1 d . . . . .
H11 H 0.9195 0.4542 0.2792 0.062 Uiso 1 1 calc R U . . .
C12 C 0.8130(3) 0.5192(2) 0.21070(19) 0.0509(9) Uani 1 1 d . . . . .
H12 H 0.8062 0.5774 0.2438 0.061 Uiso 1 1 calc R U . . .
C13 C 0.7548(3) 0.5073(3) 0.1416(2) 0.0528(9) Uani 1 1 d . . . . .
H13 H 0.7079 0.5575 0.1271 0.063 Uiso 1 1 calc R U . . .
C14 C 0.7646(2) 0.4223(2) 0.09349(18) 0.0445(8) Uani 1 1 d . . . . .
H14 H 0.7225 0.4136 0.0466 0.053 Uiso 1 1 calc R U . . .
C15 C 0.9083(2) 0.3014(2) 0.00144(16) 0.0356(7) Uani 1 1 d . . . . .
C16 C 1.0006(2) 0.3601(2) 0.02435(18) 0.0429(8) Uani 1 1 d . . . . .
H16 H 1.0268 0.3777 0.0745 0.051 Uiso 1 1 calc R U . . .
C17 C 1.0545(3) 0.3931(3) -0.0251(2) 0.0507(9) Uani 1 1 d . . . . .
H17 H 1.1180 0.4321 -0.0086 0.061 Uiso 1 1 calc R U . . .
C18 C 1.0168(3) 0.3699(3) -0.09784(19) 0.0522(9) Uani 1 1 d . . . . .
H18 H 1.0534 0.3936 -0.1317 0.063 Uiso 1 1 calc R U . . .
C19 C 0.9259(3) 0.3122(3) -0.12114(18) 0.0522(9) Uani 1 1 d . . . . .
H19 H 0.8997 0.2953 -0.1714 0.063 Uiso 1 1 calc R U . . .
C20 C 0.8714(3) 0.2778(2) -0.07132(17) 0.0424(7) Uani 1 1 d . . . . .
H20 H 0.8085 0.2380 -0.0880 0.051 Uiso 1 1 calc R U . . .
C21 C 0.9947(2) 0.1382(2) 0.07656(15) 0.0344(7) Uani 1 1 d . . . . .
H21 H 1.0326 0.1769 0.0503 0.041 Uiso 1 1 calc R U . . .
C22 C 1.0378(2) 0.0537(2) 0.10379(16) 0.0375(7) Uani 1 1 d . . . . .
C23 C 1.1440(2) 0.0240(3) 0.09127(18) 0.0460(8) Uani 1 1 d . . . . .
H23A H 1.1943 0.0389 0.1367 0.069 Uiso 1 1 calc R U . . .
H23B H 1.1644 0.0630 0.0551 0.069 Uiso 1 1 calc R U . . .
H23C H 1.1419 -0.0490 0.0740 0.069 Uiso 1 1 calc R U . . .
C24 C 0.9824(2) -0.0020(2) 0.14197(16) 0.0384(7) Uani 1 1 d . . . . .
H24 H 1.0120 -0.0596 0.1615 0.046 Uiso 1 1 calc R U . . .
C25 C 0.8842(2) 0.0241(2) 0.15265(15) 0.0325(6) Uani 1 1 d . . . . .
C26 C 0.8229(2) -0.0410(2) 0.19271(16) 0.0345(7) Uani 1 1 d . . . . .
H26 H 0.7799 0.0067 0.2182 0.041 Uiso 1 1 calc R U . . .
C27 C 0.7471(2) -0.1172(2) 0.14046(16) 0.0384(7) Uani 1 1 d . . . . .
C28 C 0.6462(3) -0.1280(3) 0.1504(2) 0.0555(9) Uani 1 1 d . . . . .
H28 H 0.6252 -0.0869 0.1891 0.067 Uiso 1 1 calc R U . . .
C29 C 0.5750(3) -0.1975(3) 0.1051(2) 0.0669(11) Uani 1 1 d . . . . .
H29 H 0.5061 -0.2039 0.1130 0.080 Uiso 1 1 calc R U . . .
C30 C 0.6049(3) -0.2574(3) 0.0485(2) 0.0591(10) Uani 1 1 d . . . . .
H30 H 0.5566 -0.3053 0.0174 0.071 Uiso 1 1 calc R U . . .
C31 C 0.7045(3) -0.2476(3) 0.03719(18) 0.0504(9) Uani 1 1 d . . . . .
H31 H 0.7250 -0.2888 -0.0018 0.061 Uiso 1 1 calc R U . . .
C32 C 0.7754(3) -0.1775(2) 0.08268(17) 0.0433(8) Uani 1 1 d . . . . .
H32 H 0.8439 -0.1708 0.0742 0.052 Uiso 1 1 calc R U . . .
C33 C 0.8916(2) -0.0911(2) 0.25106(16) 0.0356(7) Uani 1 1 d . . . . .
C34 C 0.9436(3) -0.0299(3) 0.3118(2) 0.0596(10) Uani 1 1 d . . . . .
H34 H 0.9356 0.0416 0.3161 0.072 Uiso 1 1 calc R U . . .
C35 C 1.0072(3) -0.0710(3) 0.3666(2) 0.0650(11) Uani 1 1 d . . . . .
H35 H 1.0417 -0.0275 0.4082 0.078 Uiso 1 1 calc R U . . .
C36 C 1.0211(3) -0.1742(3) 0.3613(2) 0.0557(9) Uani 1 1 d . . . . .
H36 H 1.0651 -0.2024 0.3986 0.067 Uiso 1 1 calc R U . . .
C37 C 0.9699(3) -0.2350(3) 0.3012(2) 0.0580(10) Uani 1 1 d . . . . .
H37 H 0.9789 -0.3063 0.2966 0.070 Uiso 1 1 calc R U . . .
C38 C 0.9055(3) -0.1943(3) 0.24713(18) 0.0494(8) Uani 1 1 d . . . . .
H38 H 0.8700 -0.2384 0.2063 0.059 Uiso 1 1 calc R U . . .
C39 C 0.5475(2) 0.2598(2) 0.28690(14) 0.0315(6) Uani 1 1 d . . . . .
C40 C 0.5207(2) 0.1881(2) 0.32981(15) 0.0365(7) Uani 1 1 d . . . . .
C41 C 0.5332(2) 0.0740(2) 0.31215(16) 0.0385(7) Uani 1 1 d . . . . .
H41 H 0.5688 0.0659 0.2699 0.046 Uiso 1 1 calc R U . . .
C42 C 0.6054(2) 0.0333(2) 0.37425(17) 0.0408(7) Uani 1 1 d . . . . .
C43 C 0.7099(3) 0.0577(3) 0.3853(2) 0.0665(11) Uani 1 1 d . . . . .
H43 H 0.7356 0.0964 0.3529 0.080 Uiso 1 1 calc R U . . .
C44 C 0.7783(3) 0.0274(4) 0.4420(2) 0.0760(13) Uani 1 1 d . . . . .
H44 H 0.8498 0.0465 0.4487 0.091 Uiso 1 1 calc R U . . .
C45 C 0.7434(3) -0.0302(3) 0.4888(2) 0.0611(10) Uani 1 1 d . . . . .
H45 H 0.7900 -0.0514 0.5281 0.073 Uiso 1 1 calc R U . . .
C46 C 0.6406(3) -0.0560(3) 0.4775(2) 0.0625(10) Uani 1 1 d . . . . .
H46 H 0.6155 -0.0965 0.5092 0.075 Uiso 1 1 calc R U . . .
C47 C 0.5715(3) -0.0249(3) 0.42080(19) 0.0543(9) Uani 1 1 d . . . . .
H47 H 0.5001 -0.0441 0.4142 0.065 Uiso 1 1 calc R U . . .
C48 C 0.4316(3) 0.0088(2) 0.28920(16) 0.0425(8) Uani 1 1 d . . . . .
C49 C 0.3369(3) 0.0413(3) 0.30315(19) 0.0547(9) Uani 1 1 d . . . . .
H49 H 0.3319 0.1089 0.3251 0.066 Uiso 1 1 calc R U . . .
C50 C 0.2491(3) -0.0254(3) 0.2849(2) 0.0671(11) Uani 1 1 d . . . . .
H50 H 0.1850 -0.0023 0.2949 0.080 Uiso 1 1 calc R U . . .
C51 C 0.2537(3) -0.1222(3) 0.2533(2) 0.0744(12) Uani 1 1 d . . . . .
H51 H 0.1933 -0.1665 0.2412 0.089 Uiso 1 1 calc R U . . .
C52 C 0.3464(4) -0.1562(3) 0.2388(2) 0.0728(12) Uani 1 1 d . . . . .
H52 H 0.3500 -0.2237 0.2161 0.087 Uiso 1 1 calc R U . . .
C53 C 0.4341(3) -0.0917(3) 0.2575(2) 0.0604(10) Uani 1 1 d . . . . .
H53 H 0.4980 -0.1166 0.2485 0.072 Uiso 1 1 calc R U . . .
C54 C 0.4856(3) 0.2234(2) 0.39302(16) 0.0443(8) Uani 1 1 d . . . . .
H54 H 0.4698 0.1752 0.4231 0.053 Uiso 1 1 calc R U . . .
C55 C 0.4731(3) 0.3256(3) 0.41347(17) 0.0454(8) Uani 1 1 d . . . . .
C56 C 0.4323(3) 0.3610(3) 0.4814(2) 0.0682(12) Uani 1 1 d . . . . .
H56A H 0.4904 0.3833 0.5211 0.102 Uiso 1 1 calc R U . . .
H56B H 0.3924 0.3047 0.4941 0.102 Uiso 1 1 calc R U . . .
H56C H 0.3876 0.4181 0.4728 0.102 Uiso 1 1 calc R U . . .
C57 C 0.5018(2) 0.3942(2) 0.37085(16) 0.0419(8) Uani 1 1 d . . . . .
H57 H 0.4960 0.4649 0.3850 0.050 Uiso 1 1 calc R U . . .
C58 C 0.5387(2) 0.3645(2) 0.30827(15) 0.0355(7) Uani 1 1 d . . . . .
C59 C 0.5670(2) 0.4440(2) 0.26278(15) 0.0358(7) Uani 1 1 d . . . . .
H59 H 0.6154 0.4111 0.2334 0.043 Uiso 1 1 calc R U . . .
C60 C 0.6277(2) 0.5375(2) 0.30925(16) 0.0376(7) Uani 1 1 d . . . . .
C61 C 0.7104(2) 0.5219(3) 0.36326(17) 0.0444(8) Uani 1 1 d . . . . .
H61 H 0.7240 0.4545 0.3734 0.053 Uiso 1 1 calc R U . . .
C62 C 0.7732(3) 0.6026(3) 0.40251(18) 0.0529(9) Uani 1 1 d . . . . .
H62 H 0.8298 0.5901 0.4388 0.063 Uiso 1 1 calc R U . . .
C63 C 0.7542(3) 0.7009(3) 0.3893(2) 0.0568(9) Uani 1 1 d . . . . .
H63 H 0.7974 0.7565 0.4160 0.068 Uiso 1 1 calc R U . . .
C64 C 0.6723(3) 0.7172(3) 0.3371(2) 0.0618(10) Uani 1 1 d . . . . .
H64 H 0.6583 0.7850 0.3281 0.074 Uiso 1 1 calc R U . . .
C65 C 0.6087(3) 0.6365(2) 0.29647(19) 0.0506(9) Uani 1 1 d . . . . .
H65 H 0.5524 0.6495 0.2601 0.061 Uiso 1 1 calc R U . . .
C66 C 0.4740(2) 0.4709(2) 0.20878(16) 0.0390(7) Uani 1 1 d . . . . .
C67 C 0.4788(3) 0.4670(3) 0.13618(17) 0.0500(8) Uani 1 1 d . . . . .
H67 H 0.5399 0.4458 0.1202 0.060 Uiso 1 1 calc R U . . .
C68 C 0.3962(3) 0.4937(3) 0.08691(19) 0.0598(10) Uani 1 1 d . . . . .
H68 H 0.4012 0.4914 0.0376 0.072 Uiso 1 1 calc R U . . .
C69 C 0.3066(3) 0.5236(3) 0.1089(2) 0.0622(11) Uani 1 1 d . . . . .
H69 H 0.2498 0.5419 0.0749 0.075 Uiso 1 1 calc R U . . .
C70 C 0.3000(3) 0.5267(3) 0.1808(2) 0.0660(11) Uani 1 1 d . . . . .
H70 H 0.2384 0.5468 0.1964 0.079 Uiso 1 1 calc R U . . .
C71 C 0.3832(3) 0.5006(3) 0.22990(19) 0.0561(9) Uani 1 1 d . . . . .
H71 H 0.3779 0.5032 0.2792 0.067 Uiso 1 1 calc R U . . .
C72 C 0.8584(2) 0.2460(2) 0.32404(16) 0.0420(8) Uani 1 1 d . . . . .
C73 C 0.9392(3) 0.2462(2) 0.36800(17) 0.0450(8) Uani 1 1 d . . . . .
C74 C 1.0420(3) 0.2404(4) 0.4150(2) 0.0665(11) Uani 1 1 d . . . . .
H74A H 1.040(4) 0.167(4) 0.436(3) 0.026(14) Uiso 0.500(16) 1 d . . P A 1
H74B H 1.043(4) 0.282(4) 0.458(3) 0.031(16) Uiso 0.500(16) 1 d . . P A 2
C75 C 1.1286(8) 0.2182(11) 0.3685(8) 0.058(3) Uani 0.500(16) 1 d . . P A 1
H75A H 1.1945 0.2075 0.4008 0.070 Uiso 0.500(16) 1 calc R U P A 1
H75B H 1.1085 0.1550 0.3345 0.070 Uiso 0.500(16) 1 calc R U P A 1
C76 C 1.1442(6) 0.3077(9) 0.3257(5) 0.057(3) Uani 0.500(16) 1 d . . P A 1
H76A H 1.0757 0.3288 0.3027 0.068 Uiso 0.500(16) 1 calc R U P A 1
H76B H 1.1791 0.3664 0.3597 0.068 Uiso 0.500(16) 1 calc R U P A 1
C75A C 1.1248(10) 0.2824(17) 0.3841(9) 0.102(5) Uani 0.500(16) 1 d . . P A 2
H75C H 1.1917 0.2784 0.4173 0.123 Uiso 0.500(16) 1 calc R U P A 2
H75D H 1.1136 0.3552 0.3799 0.123 Uiso 0.500(16) 1 calc R U P A 2
C76A C 1.1309(9) 0.2280(15) 0.3115(10) 0.105(5) Uani 0.500(16) 1 d . . P A 2
H76C H 1.0606 0.2210 0.2814 0.126 Uiso 0.500(16) 1 calc R U P A 2
H76D H 1.1539 0.1584 0.3175 0.126 Uiso 0.500(16) 1 calc R U P A 2
C77 C 1.2060(4) 0.2813(4) 0.2696(3) 0.1021(17) Uani 1 1 d . . . . .
H77A H 1.2789 0.2793 0.2924 0.153 Uiso 0.500(16) 1 calc R U P A 1
H77B H 1.1985 0.3327 0.2363 0.153 Uiso 0.500(16) 1 calc R U P A 1
H77C H 1.1816 0.2142 0.2430 0.153 Uiso 0.500(16) 1 calc R U P A 1
H77D H 1.2777 0.2775 0.2944 0.153 Uiso 0.500(16) 1 calc R U P A 2
H77E H 1.1894 0.3529 0.2684 0.153 Uiso 0.500(16) 1 calc R U P A 2
H77F H 1.1972 0.2464 0.2202 0.153 Uiso 0.500(16) 1 calc R U P A 2
C80 C 0.3535(5) 0.7813(5) 0.4285(3) 0.124(2) Uani 1 1 d . . . . .
H80A H 0.4075 0.7529 0.4041 0.186 Uiso 1 1 calc R U . . .
H80B H 0.3837 0.8066 0.4789 0.186 Uiso 1 1 calc R U . . .
H80C H 0.3231 0.8375 0.4042 0.186 Uiso 1 1 calc R U . . .
C81 C 0.2738(4) 0.7025(4) 0.4262(3) 0.0821(14) Uani 1 1 d . . . . .
C82 C 0.2329(4) 0.6454(4) 0.3618(2) 0.0804(13) Uani 1 1 d . . . . .
H82 H 0.2609 0.6537 0.3202 0.096 Uiso 1 1 calc R U . . .
C83 C 0.1522(5) 0.5764(4) 0.3568(3) 0.0898(15) Uani 1 1 d . . . . .
H83 H 0.1246 0.5368 0.3118 0.108 Uiso 1 1 calc R U . . .
C84 C 0.1099(4) 0.5635(4) 0.4173(3) 0.0900(15) Uani 1 1 d . . . . .
H84 H 0.0522 0.5171 0.4134 0.108 Uiso 1 1 calc R U . . .
C85 C 0.1515(4) 0.6175(4) 0.4813(3) 0.0820(13) Uani 1 1 d . . . . .
H85 H 0.1246 0.6065 0.5229 0.098 Uiso 1 1 calc R U . . .
C86 C 0.2326(4) 0.6884(4) 0.4879(2) 0.0769(13) Uani 1 1 d . . . . .
H86 H 0.2602 0.7271 0.5333 0.092 Uiso 1 1 calc R U . . .

loop_
_atom_site_aniso_label
_atom_site_aniso_U_11
_atom_site_aniso_U_22
_atom_site_aniso_U_33
_atom_site_aniso_U_23
_atom_site_aniso_U_13
_atom_site_aniso_U_12
Mg1 0.0295(5) 0.0366(6) 0.0334(5) 0.0005(4) 0.0070(4) 0.0027(4)
N1 0.0266(12) 0.0311(13) 0.0336(13) 0.0024(10) 0.0099(10) 0.0033(10)
N2 0.0292(13) 0.0341(13) 0.0318(13) 0.0028(10) 0.0098(10) 0.0033(10)
C1 0.0353(16) 0.0299(15) 0.0325(15) 0.0063(12) 0.0088(12) 0.0032(12)
C2 0.0339(16) 0.0417(17) 0.0352(16) -0.0015(13) 0.0088(13) 0.0012(13)
C3 0.0273(15) 0.0384(16) 0.0294(15) 0.0029(12) 0.0040(11) 0.0033(12)
C4 0.0291(15) 0.0312(15) 0.0336(15) 0.0051(12) 0.0077(12) 0.0044(12)
C5 0.0276(15) 0.0506(19) 0.0362(16) 0.0062(14) 0.0073(12) 0.0030(13)
C6 0.0277(15) 0.0294(15) 0.0319(15) -0.0002(12) 0.0070(12) 0.0027(12)
C7 0.0312(15) 0.0312(15) 0.0356(16) -0.0009(12) 0.0093(12) 0.0008(12)
C8 0.0325(16) 0.0329(16) 0.0350(15) 0.0045(12) 0.0093(12) 0.0031(12)
C9 0.0355(16) 0.0327(16) 0.0415(17) 0.0089(13) 0.0174(13) 0.0011(13)
C10 0.050(2) 0.0370(18) 0.0461(19) 0.0014(14) 0.0118(15) 0.0072(15)
C11 0.066(2) 0.045(2) 0.0425(19) 0.0014(15) 0.0152(17) -0.0036(17)
C12 0.069(2) 0.0319(18) 0.060(2) 0.0009(16) 0.0390(19) -0.0012(16)
C13 0.058(2) 0.0374(19) 0.071(2) 0.0093(17) 0.0314(19) 0.0128(16)
C14 0.0444(19) 0.0404(18) 0.053(2) 0.0106(15) 0.0174(15) 0.0086(15)
C15 0.0399(17) 0.0304(16) 0.0402(17) 0.0076(13) 0.0146(13) 0.0091(13)
C16 0.0445(19) 0.0387(18) 0.0476(18) 0.0020(14) 0.0171(15) 0.0003(15)
C17 0.047(2) 0.0426(19) 0.067(2) 0.0066(17) 0.0247(17) -0.0005(16)
C18 0.063(2) 0.0423(19) 0.060(2) 0.0084(17) 0.0338(18) 0.0050(17)
C19 0.069(2) 0.056(2) 0.0368(18) 0.0071(16) 0.0213(17) 0.0054(19)
C20 0.0458(19) 0.0409(18) 0.0417(18) 0.0069(14) 0.0109(14) 0.0013(14)
C21 0.0296(15) 0.0349(16) 0.0412(17) 0.0050(13) 0.0134(12) 0.0017(12)
C22 0.0335(16) 0.0358(17) 0.0448(17) 0.0030(14) 0.0125(13) 0.0051(13)
C23 0.0362(18) 0.048(2) 0.059(2) 0.0106(16) 0.0199(15) 0.0103(15)
C24 0.0356(17) 0.0338(16) 0.0479(18) 0.0075(14) 0.0111(14) 0.0079(13)
C25 0.0318(16) 0.0317(16) 0.0349(16) 0.0033(12) 0.0092(12) 0.0014(12)
C26 0.0325(16) 0.0312(16) 0.0436(17) 0.0056(13) 0.0160(13) 0.0057(12)
C27 0.0394(17) 0.0343(16) 0.0423(17) 0.0076(13) 0.0078(14) 0.0023(13)
C28 0.041(2) 0.060(2) 0.065(2) -0.0048(18) 0.0177(17) -0.0086(17)
C29 0.044(2) 0.074(3) 0.077(3) -0.006(2) 0.0107(19) -0.0107(19)
C30 0.054(2) 0.051(2) 0.065(2) 0.0037(18) -0.0059(19) -0.0049(18)
C31 0.059(2) 0.0400(19) 0.049(2) 0.0032(15) 0.0019(17) 0.0060(16)
C32 0.0428(18) 0.0402(18) 0.0485(19) 0.0085(15) 0.0105(15) 0.0063(14)
C33 0.0312(16) 0.0375(17) 0.0413(17) 0.0088(13) 0.0121(13) 0.0044(13)
C34 0.061(2) 0.043(2) 0.066(2) 0.0040(18) -0.0103(19) 0.0075(17)
C35 0.064(3) 0.057(2) 0.063(2) 0.0042(19) -0.013(2) 0.0037(19)
C36 0.046(2) 0.066(3) 0.057(2) 0.0238(19) 0.0033(17) 0.0074(18)
C37 0.069(3) 0.048(2) 0.059(2) 0.0187(18) 0.0078(19) 0.0058(18)
C38 0.059(2) 0.0409(19) 0.048(2) 0.0100(15) 0.0067(16) 0.0048(16)
C39 0.0259(14) 0.0366(16) 0.0309(15) 0.0001(12) 0.0053(11) 0.0019(12)
C40 0.0362(17) 0.0397(17) 0.0332(16) 0.0033(13) 0.0074(13) -0.0011(13)
C41 0.0424(18) 0.0402(17) 0.0365(16) 0.0065(13) 0.0162(13) 0.0000(14)
C42 0.0464(19) 0.0326(16) 0.0456(18) 0.0057(14) 0.0143(14) 0.0001(14)
C43 0.052(2) 0.089(3) 0.063(2) 0.038(2) 0.0063(19) -0.016(2)
C44 0.046(2) 0.108(4) 0.078(3) 0.041(3) 0.006(2) -0.008(2)
C45 0.058(2) 0.067(3) 0.060(2) 0.0221(19) 0.0048(19) 0.008(2)
C46 0.062(3) 0.068(3) 0.065(2) 0.034(2) 0.0149(19) -0.003(2)
C47 0.050(2) 0.057(2) 0.060(2) 0.0201(18) 0.0128(17) -0.0035(17)
C48 0.0471(19) 0.0418(19) 0.0386(17) 0.0059(14) 0.0091(14) -0.0049(15)
C49 0.044(2) 0.054(2) 0.064(2) 0.0022(18) 0.0090(17) 0.0001(17)
C50 0.047(2) 0.070(3) 0.080(3) 0.008(2) 0.005(2) -0.007(2)
C51 0.061(3) 0.069(3) 0.083(3) -0.003(2) 0.001(2) -0.021(2)
C52 0.085(3) 0.055(2) 0.071(3) -0.009(2) 0.010(2) -0.020(2)
C53 0.060(2) 0.055(2) 0.063(2) -0.0070(19) 0.0139(19) -0.0098(19)
C54 0.052(2) 0.0444(19) 0.0398(18) 0.0052(14) 0.0191(15) -0.0065(15)
C55 0.052(2) 0.048(2) 0.0391(17) -0.0028(15) 0.0210(15) -0.0035(16)
C56 0.102(3) 0.053(2) 0.059(2) -0.0071(19) 0.052(2) -0.008(2)
C57 0.050(2) 0.0363(17) 0.0413(17) -0.0003(14) 0.0171(15) 0.0013(14)
C58 0.0332(16) 0.0398(17) 0.0340(16) 0.0024(13) 0.0096(12) 0.0008(13)
C59 0.0375(17) 0.0337(16) 0.0384(16) 0.0033(13) 0.0131(13) 0.0044(13)
C60 0.0401(17) 0.0378(17) 0.0374(17) 0.0026(13) 0.0151(13) 0.0018(14)
C61 0.0443(19) 0.0447(19) 0.0442(18) 0.0038(15) 0.0095(15) 0.0016(15)
C62 0.051(2) 0.059(2) 0.047(2) 0.0001(17) 0.0087(16) -0.0001(17)
C63 0.061(2) 0.048(2) 0.058(2) -0.0086(17) 0.0177(19) -0.0113(18)
C64 0.075(3) 0.036(2) 0.071(3) -0.0021(18) 0.013(2) 0.0032(18)
C65 0.053(2) 0.0407(19) 0.057(2) 0.0066(16) 0.0076(17) 0.0037(16)
C66 0.0409(18) 0.0359(17) 0.0400(17) 0.0022(13) 0.0085(14) 0.0037(14)
C67 0.049(2) 0.055(2) 0.0449(19) 0.0025(16) 0.0082(16) 0.0109(16)
C68 0.069(3) 0.064(2) 0.043(2) 0.0031(17) 0.0037(18) 0.015(2)
C69 0.058(2) 0.065(3) 0.055(2) -0.0003(19) -0.0053(19) 0.0151(19)
C70 0.049(2) 0.081(3) 0.068(3) 0.008(2) 0.0113(19) 0.023(2)
C71 0.050(2) 0.072(3) 0.048(2) 0.0076(18) 0.0133(17) 0.0156(18)
C72 0.0417(18) 0.0446(19) 0.0394(17) 0.0055(14) 0.0075(15) -0.0042(15)
C73 0.0451(19) 0.048(2) 0.0390(18) 0.0044(15) 0.0025(15) -0.0031(15)
C74 0.048(2) 0.081(3) 0.061(3) 0.003(2) -0.009(2) 0.004(2)
C75 0.038(4) 0.060(7) 0.076(7) 0.018(6) 0.002(5) 0.005(5)
C76 0.047(5) 0.056(7) 0.070(6) 0.017(5) 0.012(4) 0.009(4)
C75A 0.060(7) 0.123(13) 0.112(12) 0.016(11) -0.012(7) -0.010(9)
C76A 0.058(7) 0.100(13) 0.162(15) 0.016(10) 0.027(8) 0.021(7)
C77 0.072(3) 0.120(4) 0.131(5) 0.044(4) 0.042(3) 0.018(3)
C80 0.118(5) 0.140(6) 0.107(5) 0.025(4) -0.001(4) -0.007(4)
C81 0.072(3) 0.081(3) 0.093(4) 0.026(3) 0.005(3) 0.014(3)
C82 0.097(4) 0.073(3) 0.068(3) -0.006(2) 0.016(3) 0.020(3)
C83 0.125(5) 0.070(3) 0.078(3) 0.003(3) 0.033(3) 0.019(3)
C84 0.110(4) 0.074(3) 0.087(4) 0.009(3) 0.022(3) 0.018(3)
C85 0.102(4) 0.074(3) 0.075(3) 0.017(3) 0.022(3) 0.023(3)
C86 0.089(3) 0.083(3) 0.057(3) 0.019(2) 0.002(2) 0.017(3)

loop_
_atom_type_symbol
_atom_type_description
_atom_type_scat_dispersion_real
_atom_type_scat_dispersion_imag
_atom_type_scat_source
C C 0.0033 0.0016 'International Tables Vol C Tables 4.2.6.8 and 6.1.1.4'
H H 0.0000 0.0000 'International Tables Vol C Tables 4.2.6.8 and 6.1.1.4'
Mg Mg 0.0486 0.0363 'International Tables Vol C Tables 4.2.6.8 and 6.1.1.4'
N N 0.0061 0.0033 'International Tables Vol C Tables 4.2.6.8 and 6.1.1.4'

loop_
_geom_angle_atom_site_label_1
_geom_angle_atom_site_label_2
_geom_angle_atom_site_label_3
_geom_angle
N1 Mg1 N2 94.38(10)
N1 Mg1 C72 127.45(12)
N2 Mg1 C72 128.51(12)
C1 N1 C6 119.8(2)
C1 N1 Mg1 123.41(19)
C6 N1 Mg1 116.65(17)
C4 N2 C39 118.6(2)
C4 N2 Mg1 122.40(19)
C39 N2 Mg1 118.96(17)
N1 C1 C3 123.2(3)
N1 C1 C2 121.3(2)
C3 C1 C2 115.4(2)
C1 C2 H2A 109.5
C1 C2 H2B 109.5
H2A C2 H2B 109.5
C1 C2 H2C 109.5
H2A C2 H2C 109.5
H2B C2 H2C 109.5
C4 C3 C1 130.4(3)
C4 C3 H3 114.8
C1 C3 H3 114.8
N2 C4 C3 124.0(3)
N2 C4 C5 120.0(2)
C3 C4 C5 116.0(2)
C4 C5 H5A 109.5
C4 C5 H5B 109.5
H5A C5 H5B 109.5
C4 C5 H5C 109.5
H5A C5 H5C 109.5
H5B C5 H5C 109.5
C7 C6 C25 120.5(3)
C7 C6 N1 119.3(2)
C25 C6 N1 120.0(2)
C21 C7 C6 118.2(3)
C21 C7 C8 121.6(3)
C6 C7 C8 120.2(3)
C15 C8 C9 110.3(2)
C15 C8 C7 112.9(2)
C9 C8 C7 114.0(2)
C15 C8 H8 106.3
C9 C8 H8 106.3
C7 C8 H8 106.3
C10 C9 C14 118.3(3)
C10 C9 C8 122.9(3)
C14 C9 C8 118.7(3)
C9 C10 C11 120.3(3)
C9 C10 H10 119.8
C11 C10 H10 119.8
C12 C11 C10 120.5(3)
C12 C11 H11 119.8
C10 C11 H11 119.8
C11 C12 C13 119.7(3)
C11 C12 H12 120.1
C13 C12 H12 120.1
C12 C13 C14 120.1(3)
C12 C13 H13 119.9
C14 C13 H13 119.9
C13 C14 C9 121.0(3)
C13 C14 H14 119.5
C9 C14 H14 119.5
C20 C15 C16 118.6(3)
C20 C15 C8 120.2(3)
C16 C15 C8 121.2(3)
C17 C16 C15 120.8(3)
C17 C16 H16 119.6
C15 C16 H16 119.6
C18 C17 C16 120.4(3)
C18 C17 H17 119.8
C16 C17 H17 119.8
C17 C18 C19 119.3(3)
C17 C18 H18 120.3
C19 C18 H18 120.3
C18 C19 C20 120.5(3)
C18 C19 H19 119.8
C20 C19 H19 119.8
C15 C20 C19 120.4(3)
C15 C20 H20 119.8
C19 C20 H20 119.8
C22 C21 C7 122.1(3)
C22 C21 H21 118.9
C7 C21 H21 118.9
C24 C22 C21 118.7(3)
C24 C22 C23 121.6(3)
C21 C22 C23 119.8(3)
C22 C23 H23A 109.5
C22 C23 H23B 109.5
H23A C23 H23B 109.5
C22 C23 H23C 109.5
H23A C23 H23C 109.5
H23B C23 H23C 109.5
C22 C24 C25 121.7(3)
C22 C24 H24 119.1
C25 C24 H24 119.1
C24 C25 C6 118.8(3)
C24 C25 C26 120.7(3)
C6 C25 C26 120.4(3)
C33 C26 C27 112.7(2)
C33 C26 C25 112.9(2)
C27 C26 C25 111.5(2)
C33 C26 H26 106.4
C27 C26 H26 106.4
C25 C26 H26 106.4
C28 C27 C32 118.0(3)
C28 C27 C26 119.4(3)
C32 C27 C26 122.6(3)
C27 C28 C29 121.6(3)
C27 C28 H28 119.2
C29 C28 H28 119.2
C30 C29 C28 119.6(4)
C30 C29 H29 120.2
C28 C29 H29 120.2
C31 C30 C29 120.0(3)
C31 C30 H30 120.0
C29 C30 H30 120.0
C30 C31 C32 120.1(3)
C30 C31 H31 119.9
C32 C31 H31 119.9
C31 C32 C27 120.7(3)
C31 C32 H32 119.6
C27 C32 H32 119.6
C38 C33 C34 117.4(3)
C38 C33 C26 124.1(3)
C34 C33 C26 118.4(3)
C33 C34 C35 121.1(3)
C33 C34 H34 119.5
C35 C34 H34 119.5
C36 C35 C34 120.7(3)
C36 C35 H35 119.6
C34 C35 H35 119.6
C37 C36 C35 118.4(3)
C37 C36 H36 120.8
C35 C36 H36 120.8
C36 C37 C38 121.0(3)
C36 C37 H37 119.5
C38 C37 H37 119.5
C33 C38 C37 121.5(3)
C33 C38 H38 119.3
C37 C38 H38 119.3
C40 C39 C58 119.6(3)
C40 C39 N2 120.3(2)
C58 C39 N2 119.9(3)
C54 C40 C39 118.5(3)
C54 C40 C41 118.8(3)
C39 C40 C41 122.6(3)
C40 C41 C42 110.8(2)
C40 C41 C48 115.0(3)
C42 C41 C48 111.3(2)
C40 C41 H41 106.4
C42 C41 H41 106.4
C48 C41 H41 106.4
C47 C42 C43 117.5(3)
C47 C42 C41 123.5(3)
C43 C42 C41 119.0(3)
C44 C43 C42 121.8(3)
C44 C43 H43 119.1
C42 C43 H43 119.1
C45 C44 C43 120.2(4)
C45 C44 H44 119.9
C43 C44 H44 119.9
C46 C45 C44 118.3(4)
C46 C45 H45 120.8
C44 C45 H45 120.8
C45 C46 C47 121.5(3)
C45 C46 H46 119.2
C47 C46 H46 119.2
C42 C47 C46 120.6(3)
C42 C47 H47 119.7
C46 C47 H47 119.7
C49 C48 C53 117.1(3)
C49 C48 C41 123.8(3)
C53 C48 C41 118.9(3)
C48 C49 C50 120.3(4)
C48 C49 H49 119.9
C50 C49 H49 119.9
C51 C50 C49 121.2(4)
C51 C50 H50 119.4
C49 C50 H50 119.4
C50 C51 C52 119.7(4)
C50 C51 H51 120.1
C52 C51 H51 120.1
C51 C52 C53 119.7(4)
C51 C52 H52 120.1
C53 C52 H52 120.1
C52 C53 C48 122.0(4)
C52 C53 H53 119.0
C48 C53 H53 119.0
C55 C54 C40 122.6(3)
C55 C54 H54 118.7
C40 C54 H54 118.7
C57 C55 C54 117.4(3)
C57 C55 C56 121.2(3)
C54 C55 C56 121.3(3)
C55 C56 H56A 109.5
C55 C56 H56B 109.5
H56A C56 H56B 109.5
C55 C56 H56C 109.5
H56A C56 H56C 109.5
H56B C56 H56C 109.5
C55 C57 C58 122.8(3)
C55 C57 H57 118.6
C58 C57 H57 118.6
C57 C58 C39 119.0(3)
C57 C58 C59 120.2(3)
C39 C58 C59 120.8(3)
C58 C59 C66 112.3(2)
C58 C59 C60 112.2(2)
C66 C59 C60 113.7(2)
C58 C59 H59 106.0
C66 C59 H59 106.0
C60 C59 H59 106.0
C65 C60 C61 118.2(3)
C65 C60 C59 123.0(3)
C61 C60 C59 118.7(3)
C62 C61 C60 121.2(3)
C62 C61 H61 119.4
C60 C61 H61 119.4
C63 C62 C61 120.3(3)
C63 C62 H62 119.8
C61 C62 H62 119.8
C64 C63 C62 118.9(3)
C64 C63 H63 120.5
C62 C63 H63 120.5
C63 C64 C65 121.4(3)
C63 C64 H64 119.3
C65 C64 H64 119.3
C60 C65 C64 119.9(3)
C60 C65 H65 120.0
C64 C65 H65 120.0
C71 C66 C67 117.8(3)
C71 C66 C59 121.8(3)
C67 C66 C59 120.3(3)
C68 C67 C66 121.0(3)
C68 C67 H67 119.5
C66 C67 H67 119.5
C69 C68 C67 120.4(4)
C69 C68 H68 119.8
C67 C68 H68 119.8
C68 C69 C70 119.4(3)
C68 C69 H69 120.3
C70 C69 H69 120.3
C71 C70 C69 120.0(4)
C71 C70 H70 120.0
C69 C70 H70 120.0
C70 C71 C66 121.4(3)
C70 C71 H71 119.3
C66 C71 H71 119.3
C73 C72 Mg1 165.7(3)
C72 C73 C74 173.8(4)
C75A C74 C73 111.4(7)
C73 C74 C75 111.1(5)
C73 C74 H74A 106(3)
C75 C74 H74A 98(3)
C75A C74 H74B 105(4)
C73 C74 H74B 108(4)
C76 C75 C74 111.1(10)
C76 C75 H75A 109.4
C74 C75 H75A 109.4
C76 C75 H75B 109.4
C74 C75 H75B 109.4
H75A C75 H75B 108.0
C77 C76 C75 112.8(11)
C77 C76 H76A 109.0
C75 C76 H76A 109.0
C77 C76 H76B 109.0
C75 C76 H76B 109.0
H76A C76 H76B 107.8
C74 C75A C76A 113.0(15)
C74 C75A H75C 109.0
C76A C75A H75C 109.0
C74 C75A H75D 109.0
C76A C75A H75D 109.0
H75C C75A H75D 107.8
C75A C76A C77 115.2(16)
C75A C76A H76C 108.5
C77 C76A H76C 108.5
C75A C76A H76D 108.5
C77 C76A H76D 108.5
H76C C76A H76D 107.5
C76 C77 H77A 109.5
C76 C77 H77B 109.5
H77A C77 H77B 109.5
C76 C77 H77C 109.5
H77A C77 H77C 109.5
H77B C77 H77C 109.5
C76A C77 H77D 109.5
C76A C77 H77E 109.5
H77D C77 H77E 109.5
C76A C77 H77F 109.5
H77D C77 H77F 109.5
H77E C77 H77F 109.5
C81 C80 H80A 109.5
C81 C80 H80B 109.5
H80A C80 H80B 109.5
C81 C80 H80C 109.5
H80A C80 H80C 109.5
H80B C80 H80C 109.5
C82 C81 C86 119.3(5)
C82 C81 C80 119.2(5)
C86 C81 C80 121.4(5)
C83 C82 C81 120.5(5)
C83 C82 H82 119.7
C81 C82 H82 119.7
C82 C83 C84 120.4(5)
C82 C83 H83 119.8
C84 C83 H83 119.8
C85 C84 C83 119.3(6)
C85 C84 H84 120.3
C83 C84 H84 120.3
C84 C85 C86 121.5(5)
C84 C85 H85 119.3
C86 C85 H85 119.3
C85 C86 C81 118.9(4)
C85 C86 H86 120.6
C81 C86 H86 120.6

loop_
_geom_bond_atom_site_label_1
_geom_bond_atom_site_label_2
_geom_bond_distance
Mg1 N1 2.021(2)
Mg1 N2 2.027(2)
Mg1 C72 2.049(3)
N1 C1 1.329(3)
N1 C6 1.447(3)
N2 C4 1.339(3)
N2 C39 1.440(3)
C1 C3 1.414(4)
C1 C2 1.513(4)
C2 H2A 0.9800
C2 H2B 0.9800
C2 H2C 0.9800
C3 C4 1.401(4)
C3 H3 0.9500
C4 C5 1.513(4)
C5 H5A 0.9800
C5 H5B 0.9800
C5 H5C 0.9800
C6 C7 1.401(4)
C6 C25 1.404(4)
C7 C21 1.398(4)
C7 C8 1.530(4)
C8 C15 1.526(4)
C8 C9 1.527(4)
C8 H8 1.0000
C9 C10 1.381(4)
C9 C14 1.396(4)
C10 C11 1.406(4)
C10 H10 0.9500
C11 C12 1.368(5)
C11 H11 0.9500
C12 C13 1.380(5)
C12 H12 0.9500
C13 C14 1.386(5)
C13 H13 0.9500
C14 H14 0.9500
C15 C20 1.372(4)
C15 C16 1.392(4)
C16 C17 1.384(5)
C16 H16 0.9500
C17 C18 1.373(5)
C17 H17 0.9500
C18 C19 1.374(5)
C18 H18 0.9500
C19 C20 1.401(5)
C19 H19 0.9500
C20 H20 0.9500
C21 C22 1.382(4)
C21 H21 0.9500
C22 C24 1.379(4)
C22 C23 1.517(4)
C23 H23A 0.9800
C23 H23B 0.9800
C23 H23C 0.9800
C24 C25 1.393(4)
C24 H24 0.9500
C25 C26 1.526(4)
C26 C33 1.526(4)
C26 C27 1.526(4)
C26 H26 1.0000
C27 C28 1.385(4)
C27 C32 1.392(4)
C28 C29 1.387(5)
C28 H28 0.9500
C29 C30 1.381(5)
C29 H29 0.9500
C30 C31 1.375(5)
C30 H30 0.9500
C31 C32 1.391(4)
C31 H31 0.9500
C32 H32 0.9500
C33 C38 1.377(4)
C33 C34 1.380(4)
C34 C35 1.386(5)
C34 H34 0.9500
C35 C36 1.376(5)
C35 H35 0.9500
C36 C37 1.366(5)
C36 H36 0.9500
C37 C38 1.379(5)
C37 H37 0.9500
C38 H38 0.9500
C39 C40 1.404(4)
C39 C58 1.409(4)
C40 C54 1.400(4)
C40 C41 1.526(4)
C41 C42 1.534(4)
C41 C48 1.534(4)
C41 H41 1.0000
C42 C47 1.368(5)
C42 C43 1.377(5)
C43 C44 1.376(5)
C43 H43 0.9500
C44 C45 1.373(5)
C44 H44 0.9500
C45 C46 1.359(5)
C45 H45 0.9500
C46 C47 1.386(5)
C46 H46 0.9500
C47 H47 0.9500
C48 C49 1.392(5)
C48 C53 1.395(5)
C49 C50 1.399(5)
C49 H49 0.9500
C50 C51 1.355(6)
C50 H50 0.9500
C51 C52 1.376(6)
C51 H51 0.9500
C52 C53 1.382(5)
C52 H52 0.9500
C53 H53 0.9500
C54 C55 1.384(4)
C54 H54 0.9500
C55 C57 1.379(4)
C55 C56 1.518(4)
C56 H56A 0.9800
C56 H56B 0.9800
C56 H56C 0.9800
C57 C58 1.386(4)
C57 H57 0.9500
C58 C59 1.522(4)
C59 C66 1.524(4)
C59 C60 1.538(4)
C59 H59 1.0000
C60 C65 1.381(4)
C60 C61 1.390(4)
C61 C62 1.381(4)
C61 H61 0.9500
C62 C63 1.375(5)
C62 H62 0.9500
C63 C64 1.364(5)
C63 H63 0.9500
C64 C65 1.396(5)
C64 H64 0.9500
C65 H65 0.9500
C66 C71 1.385(5)
C66 C67 1.389(4)
C67 C68 1.382(5)
C67 H67 0.9500
C68 C69 1.376(5)
C68 H68 0.9500
C69 C70 1.381(5)
C69 H69 0.9500
C70 C71 1.381(5)
C70 H70 0.9500
C71 H71 0.9500
C72 C73 1.224(4)
C73 C74 1.487(5)
C74 C75A 1.460(16)
C74 C75 1.581(14)
C74 H74A 1.09(6)
C74 H74B 0.92(6)
C75 C76 1.547(19)
C75 H75A 0.9900
C75 H75B 0.9900
C76 C77 1.474(11)
C76 H76A 0.9900
C76 H76B 0.9900
C75A C76A 1.49(3)
C75A H75C 0.9900
C75A H75D 0.9900
C76A C77 1.582(17)
C76A H76C 0.9900
C76A H76D 0.9900
C77 H77A 0.9800
C77 H77B 0.9800
C77 H77C 0.9800
C77 H77D 0.9800
C77 H77E 0.9800
C77 H77F 0.9800
C80 C81 1.450(7)
C80 H80A 0.9800
C80 H80B 0.9800
C80 H80C 0.9800
C81 C82 1.365(6)
C81 C86 1.412(7)
C82 C83 1.365(7)
C82 H82 0.9500
C83 C84 1.397(7)
C83 H83 0.9500
C84 C85 1.344(6)
C84 H84 0.9500
C85 C86 1.380(6)
C85 H85 0.9500
C86 H86 0.9500
